data_9005368
loop_
_publ_author_name
'Ferraris, G.'
'Khomyakov, A. P.'
'Belluso, E.'
'Soboleva, S. V.'

_publ_section_title
;
 Kalifersite, a new alkaline silicate from Kola Peninsula (Russia)
 based on a palygorskite-sepiolite polysomatic series
;
_journal_name_full 'European Journal of Mineralogy'
_journal_page_first 865
_journal_page_last 874
_journal_volume 10
_journal_year 1998
_chemical_compound_source 'Kola Peninsula, Russia'
_chemical_formula_sum 'Ca0.18 Fe4.95 H9.049 K3.6 Mg0.63 Mn0.72 Na1.4 O68 Si20'
_chemical_name_mineral Kalifersite
_space_group_IT_number 2
_symmetry_space_group_name_Hall '-P 1'
_symmetry_space_group_name_H-M 'P -1'
_cell_angle_alpha 95.6
_cell_angle_beta 92.3
_cell_angle_gamma 94.4
_cell_formula_units_Z 1
_cell_length_a 14.86
_cell_length_b 20.54
_cell_length_c 5.29
_cell_volume 1600.349
_database_code_amcsd 0006753
_exptl_crystal_density_diffrn 2.252
_cod_original_formula_sum '(K3.6 Na1.4) Fe4.95 Mn.72 Mg.63 Ca.18 Si20 O68 H9.049'
_cod_database_code 9005368

loop_
_space_group_symop_operation_xyz
x,y,z
-x,-y,-z

loop_
_atom_site_label
_atom_site_fract_x
_atom_site_fract_y
_atom_site_fract_z
_atom_site_occupancy
_atom_site_type_symbol
_atom_site_attached_hydrogens
K1 0.51900 0.10800 0.06900 0.72000 K 0
Na1 0.51900 0.10800 0.06900 0.28000 Na 0
K2 0.01000 0.27400 -0.00400 0.72000 K 0
Na2 0.01000 0.27400 -0.00400 0.28000 Na 0
K3 0.00000 0.50000 0.50000 0.72000 K 0
Na3 0.00000 0.50000 0.50000 0.28000 Na 0
Fe1 0.00000 0.00000 0.00000 0.55000 Fe 0
Mn1 0.00000 0.00000 0.00000 0.08000 Mn 0
Mg1 0.00000 0.00000 0.00000 0.07000 Mg 0
Ca1 0.00000 0.00000 0.00000 0.02000 Ca 0
Fe2 0.00000 0.07700 0.50700 0.55000 Fe 0
Mn2 0.00000 0.07700 0.50700 0.08000 Mn 0
Mg2 0.00000 0.07700 0.50700 0.07000 Mg 0
Ca2 0.00000 0.07700 0.50700 0.02000 Ca 0
Fe3 0.50800 0.31800 0.17500 0.55000 Fe 0
Mn3 0.50800 0.31800 0.17500 0.08000 Mn 0
Mg3 0.50800 0.31800 0.17500 0.07000 Mg 0
Ca3 0.50800 0.31800 0.17500 0.02000 Ca 0
Fe4 0.50600 0.38900 0.70200 0.55000 Fe 0
Mn4 0.50600 0.38900 0.70200 0.08000 Mn 0
Mg4 0.50600 0.38900 0.70200 0.07000 Mg 0
Ca4 0.50600 0.38900 0.70200 0.02000 Ca 0
Fe5 0.50100 0.46300 0.23400 0.55000 Fe 0
Mn5 0.50100 0.46300 0.23400 0.08000 Mn 0
Mg5 0.50100 0.46300 0.23400 0.07000 Mg 0
Ca5 0.50100 0.46300 0.23400 0.02000 Ca 0
Si1 0.18100 0.06800 0.83400 1.00000 Si 0
Si2 0.17600 0.12200 0.33400 1.00000 Si 0
Si3 0.31900 0.30600 0.81600 1.00000 Si 0
Si4 0.31500 0.44800 0.87600 1.00000 Si 0
Si5 0.31900 0.23500 0.27400 1.00000 Si 0
Si6 0.31100 0.52500 0.41500 1.00000 Si 0
Si7 0.30000 0.67000 0.47200 1.00000 Si 0
Si8 0.29300 0.74200 -0.00300 1.00000 Si 0
Si9 0.19100 0.93200 0.79600 1.00000 Si 0
Si10 0.19200 0.86600 0.26800 1.00000 Si 0
O1 0.07400 0.07800 0.84300 1.00000 O 0
O-H2_1 0.08000 0.00400 0.34000 1.00000 O 1
O-H2_2 0.07500 0.14700 0.28300 1.00000 O 1
O4 0.42800 0.31200 0.83300 1.00000 O 0
O5 0.42400 0.45600 0.88900 1.00000 O 0
O6 0.42700 0.23400 0.25300 1.00000 O 0
O7 0.42300 0.38300 0.36100 0.50000 O 0
O-H7 0.42300 0.38300 0.36100 0.50000 O 1
O8 0.42000 0.53100 0.42400 1.00000 O 0
O9 0.41300 0.60200 -0.04800 0.50000 O 0
O-H9 0.41300 0.60200 -0.04800 0.50000 O 1
O10 0.41100 0.67700 0.48300 1.00000 O 0
O11 0.40300 0.74800 0.98200 1.00000 O 0
O12 0.08200 0.93200 0.81600 1.00000 O 0
O13 0.08100 0.85800 0.27400 1.00000 O 0
O14 0.20800 0.00100 0.67300 1.00000 O 0
O15 0.20700 0.12100 0.63500 1.00000 O 0
O16 0.19500 0.05900 0.13600 1.00000 O 0
O17 0.26000 0.16500 0.22500 1.00000 O 0
O18 0.27400 0.27300 0.05000 1.00000 O 0
O19 0.28500 0.26600 0.54600 1.00000 O 0
O20 0.27000 0.37300 0.83900 1.00000 O 0
O21 0.27900 0.47400 0.61500 1.00000 O 0
O22 0.28700 0.48300 0.14400 1.00000 O 0
O23 0.26500 0.59300 0.48000 1.00000 O 0
O24 0.25900 0.71600 0.70400 1.00000 O 0
O25 0.26700 0.68600 0.18900 1.00000 O 0
O26 0.24500 0.80500 0.13200 1.00000 O 0
O27 0.21600 0.92600 0.09500 1.00000 O 0
O28 0.21900 0.87700 0.57400 1.00000 O 0
Wat29 0.35100 0.01300 0.99900 1.00000 O 2
Wat30 0.61300 0.10700 0.57900 1.00000 O 2
Wat31 0.13000 0.41400 0.17900 1.00000 O 2
Wat32 0.89100 0.38100 0.75500 1.00000 O 2
Wat33 0.06000 0.29300 0.50000 1.00000 O 2
Wat34 0.14700 0.52300 0.90200 1.00000 O 2

loop_
_cod_changelog_entry_id
_cod_changelog_entry_author
_cod_changelog_entry_date
_cod_changelog_entry_text
1
;cod-tools version 3.8.0
Id: cif_guess_AMCSD_atom_types 9581 2023-05-17 12:35:41Z saulius
;
2023-05-18T11:39:16+03:00
;Derived atom types and hydrogen counts
from atom names that follow the AMCSD naming convention
(Wat == water, O-H == hydroxyl).
;
2
;cod-tools version 3.10.1
Id: cif_fix_AMCSD_atom_labels 10224 2024-08-07 11:09:31Z saulius
;
2024-08-07T19:39:28+03:00
;Changed the following '_atom_site_label' values:
the first duplicated label 'O-H2'  converted to 'O-H2_1'
duplicated label 'O-H2' at index 38 converted to 'O-H2_2'
;

loop_
_cod_related_entry_id
_cod_related_entry_database
_cod_related_entry_code
1 AMCSD 0006753
